data_5910141
loop_
_publ_author_name
'Wyckoff, R. W. G.'

_publ_section_title
;
Pages 37 & 38 from the second edition supplement of The Structure
of Crystals by Wyckoff R W G. published by Reinhold Publishing
Corporation, INC,Camden,N. J. in 1935 
;
_journal_name_full 'The second edition supplement of The Structure of Crystals'
_journal_page_first 37
_journal_page_last 38
_journal_year 1935
_chemical_formula_structural AsI3
_chemical_formula_sum 'As I3'
_chemical_name_systematic 'Arsenic Iodide'
_symmetry_cell_setting cubic
_symmetry_Int_Tables_number 148
_symmetry_space_group_name_H-M 'R -3'
_audit_creation_date 2005-06-11
_audit_creation_method
;
Pages 37 & 38 from the second edition supplement of The Structure
of Crystals by Wyckoff R W G. published by Reinhold Publishing
Corporation, INC,Camden,N. J. in 1935 
;
_audit_update_record 'created by Girish Upreti, Portland State University'
_cell_angle_alpha 51.20
_cell_angle_beta 51.20
_cell_angle_gamma 51.20
_cell_length_a 10.272
_cell_length_b 10.272
_cell_length_c 10.272
_cell_volume 607.485
_cod_database_code 5910141

loop_
_atom_site_fract_x
_atom_site_fract_y
_atom_site_fract_z
_atom_site_label
0.166667 0.166667 0.166667 As1
-0.166667 -0.166667 -0.166667 As2
0.420000 0.080000 0.750000 I1
-0.420000 -0.080000 -0.750000 I2
0.750000 0.420000 0.080000 I3
-0.750000 -0.420000 -0.080000 I4
0.080000 0.750000 0.420000 I5
-0.080000 -0.750000 -0.420000 I6
